data_2200652
loop_
_publ_author_name
'A. Thiruvalluvar'
'V. Parthasarathi'
'V. Kabaleeswaran'
'S. S. Rajan'
'A. Nagarajan'
'M. Krishna Pillay'

_publ_section_title
;
 5-(4-Chlorophenyl)-3-oxa-4-azatricyclo[5.2.1.0^2,6^]dec-4-ene
;
_journal_issue 12
_journal_name_full 'Acta Crystallographica Section E'
_journal_page_first o1240
_journal_page_last o1241
_journal_paper_doi 10.1107/S1600536801020268
_journal_volume 57
_journal_year 2001
_chemical_formula_iupac 'C14 H14 Cl N O'
_chemical_formula_moiety 'C14 H14 Cl N O'
_chemical_formula_sum 'C14 H14 Cl N O'
_chemical_formula_weight 247.73
_chemical_melting_point 361
_space_group_IT_number 14
_symmetry_cell_setting monoclinic
_symmetry_space_group_name_Hall '-P 2yn'
_symmetry_space_group_name_H-M 'P 1 21/n 1'
_audit_creation_method 'WinGX routine CIF_UPDATE'
_cell_angle_alpha 90
_cell_angle_beta 100.20(2)
_cell_angle_gamma 90
_cell_formula_units_Z 8
_cell_length_a 11.782(4)
_cell_length_b 10.288(3)
_cell_length_c 20.461(3)
_cell_measurement_reflns_used 25
_cell_measurement_temperature 298(2)
_cell_measurement_theta_max 32
_cell_measurement_theta_min 7
_cell_volume 2440.9(12)
_computing_cell_refinement 'MolEN (Fair,1990)'
_computing_data_collection 'CAD-4 Software (Enraf-Nonius, 1989)'
_computing_data_reduction MolEN
_computing_molecular_graphics 'ORTEP-3 (Farrugia, 1997)'
_computing_structure_refinement 'SHELXL97 (Sheldrick, 1997)'
_computing_structure_solution 'SHELXS97 (Sheldrick, 1997)'
_diffrn_measured_fraction_theta_full 1
_diffrn_measured_fraction_theta_max 1
_diffrn_measurement_device_type 'Enraf-Nonius CAD-4'
_diffrn_measurement_method \w--2\q
_diffrn_radiation_type CuK\a
_diffrn_radiation_wavelength 1.5418
_diffrn_reflns_av_R_equivalents .0381
_diffrn_reflns_limit_h_max 14
_diffrn_reflns_limit_h_min 0
_diffrn_reflns_limit_k_max 12
_diffrn_reflns_limit_k_min 0
_diffrn_reflns_limit_l_max 24
_diffrn_reflns_limit_l_min -24
_diffrn_reflns_number 4716
_diffrn_reflns_theta_full 69.93
_diffrn_reflns_theta_max 69.93
_diffrn_reflns_theta_min 4.05
_diffrn_standards_decay_% none
_diffrn_standards_interval_count 100
_diffrn_standards_number 3
_exptl_absorpt_coefficient_mu 2.617
_exptl_absorpt_correction_type none
_exptl_crystal_colour colourless
_exptl_crystal_density_diffrn 1.348
_exptl_crystal_density_method 'not measured'
_exptl_crystal_description 'tiny block'
_exptl_crystal_F_000 1040
_exptl_crystal_size_max .2
_exptl_crystal_size_mid .12
_exptl_crystal_size_min .1
_refine_diff_density_max .30
_refine_diff_density_min -.38
_refine_ls_extinction_coef .0027(3)
_refine_ls_extinction_method SHELXL97
_refine_ls_goodness_of_fit_ref 1.05
_refine_ls_hydrogen_treatment noref
_refine_ls_matrix_type full
_refine_ls_number_parameters 308
_refine_ls_number_reflns 4622
_refine_ls_number_restraints 0
_refine_ls_restrained_S_all 1.05
_refine_ls_R_factor_gt .047
_refine_ls_shift/su_max <0.001
_refine_ls_structure_factor_coef Fsqd
_refine_ls_weighting_details 'calc w = 1/[\s^2^(Fo^2^)+(0.0849P)^2^+0.5370P] where P = (Fo^2^+2Fc^2^)/3'
_refine_ls_weighting_scheme calc
_refine_ls_wR_factor_ref .144
_reflns_number_gt 3767
_reflns_number_total 4622
_reflns_threshold_expression I>2\s(I)
_cod_data_source_file ci6084.cif
_cod_data_source_block I
_cod_depositor_comments
;
Changing ' ' values to '.' in '_atom_site', '_geom_angle', '_geom_bond', 
'_geom_torsion' loops.

Antanas Vaitkus,
2015-03-24
;
_cod_original_cell_volume 2440.9(11)
_cod_original_sg_symbol_H-M 'P 21/n'
_cod_database_code 2200652
_cod_database_fobs_code 2200652

loop_
_symmetry_equiv_pos_as_xyz
'x, y, z'
'-x+1/2, y+1/2, -z+1/2'
'-x, -y, -z'
'x-1/2, -y-1/2, z-1/2'

loop_
_atom_site_label
_atom_site_fract_x
_atom_site_fract_y
_atom_site_fract_z
_atom_site_U_iso_or_equiv
_atom_site_adp_type
_atom_site_calc_flag
_atom_site_refinement_flags
_atom_site_occupancy
_atom_site_disorder_assembly
_atom_site_disorder_group
_atom_site_type_symbol
Cl1 .87573(6) .18028(7) .06041(3) .0799(2) Uani d . 1 . . Cl
C1A 1.15819(17) .6428(2) .42491(9) .0535(5) Uani d . 1 . . C
H1A 1.2312 .686 .4428 .064 Uiso calc R 1 . . H
C2A 1.16427(16) .4950(2) .42390(9) .0524(5) Uani d . 1 . . C
H2A 1.1612 .4574 .4676 .063 Uiso calc R 1 . . H
O3A 1.26383(11) .44902(18) .39747(7) .0682(4) Uani d . 1 . . O
N4A 1.22713(14) .38859(19) .33543(9) .0613(4) Uani d . 1 . . N
C5A 1.11702(15) .39068(18) .32094(9) .0476(4) Uani d . 1 . . C
C6A 1.05861(15) .45587(17) .37161(8) .0446(4) Uani d . 1 . . C
H6A 1.0058 .3978 .3896 .054 Uiso calc R 1 . . H
C7A 1.00338(15) .58780(17) .34935(9) .0459(4) Uani d . 1 . . C
H7A .9515 .5865 .3062 .055 Uiso calc R 1 . . H
C8A .95014(17) .6434(2) .40661(10) .0574(5) Uani d . 1 . . C
H8A1 .903 .5791 .4239 .069 Uiso calc R 1 . . H
H8A2 .9034 .7194 .3925 .069 Uiso calc R 1 . . H
C9A 1.05741(18) .6798(2) .45907(10) .0609(5) Uani d . 1 . . C
H9A1 1.0584 .772 .4692 .073 Uiso calc R 1 . . H
H9A2 1.0594 .6308 .4997 .073 Uiso calc R 1 . . H
C10A 1.11013(17) .67396(19) .35214(9) .0523(4) Uani d . 1 . . C
H10A 1.1603 .6452 .3222 .063 Uiso calc R 1 . . H
H10B 1.0911 .7652 .3448 .063 Uiso calc R 1 . . H
C51A 1.05794(16) .33754(17) .25742(9) .0469(4) Uani d . 1 . . C
C52A 1.11838(17) .3077(2) .20646(10) .0585(5) Uani d . 1 . . C
H52A 1.1977 .3209 .2132 .07 Uiso calc R 1 . . H
C53A 1.06363(19) .2594(2) .14688(10) .0643(5) Uani d . 1 . . C
H53A 1.1052 .2404 .1134 .077 Uiso calc R 1 . . H
C54A .94515(18) .2391(2) .13680(10) .0555(5) Uani d . 1 . . C
C55A .88366(17) .26549(19) .18622(11) .0569(5) Uani d . 1 . . C
H55A .8046 .2505 .1794 .068 Uiso calc R 1 . . H
C56A .93989(16) .31461(18) .24636(10) .0525(4) Uani d . 1 . . C
H56A .898 .3325 .2798 .063 Uiso calc R 1 . . H
Cl2 1.15826(6) 1.11364(7) .45644(3) .0858(2) Uani d . 1 . . Cl
C1B .83131(17) .6838(2) .08491(11) .0594(5) Uani d . 1 . . C
H1B .7548 .6503 .0656 .071 Uiso calc R 1 . . H
C2B .83813(16) .8308(2) .09176(10) .0554(5) Uani d . 1 . . C
H2B .8438 .8728 .0495 .066 Uiso calc R 1 . . H
O3B .74377(12) .88295(17) .12025(9) .0735(5) Uani d . 1 . . O
N4B .78645(14) .93644(19) .18343(10) .0669(5) Uani d . 1 . . N
C5B .89632(15) .92208(17) .19698(10) .0485(4) Uani d . 1 . . C
C6B .94730(14) .85366(18) .14431(8) .0457(4) Uani d . 1 . . C
H6B 1.005 .9066 .1274 .055 Uiso calc R 1 . . H
C7B .98968(16) .71445(19) .16209(9) .0504(4) Uani d . 1 . . C
H7B 1.041 .7061 .2051 .06 Uiso calc R 1 . . H
C8B 1.03821(19) .6589(2) .10317(11) .0660(6) Uani d . 1 . . C
H8B1 1.0776 .5771 .1147 .079 Uiso calc R 1 . . H
H8B2 1.0913 .7194 .0881 .079 Uiso calc R 1 . . H
C9B .92884(19) .6392(3) .04953(11) .0704(6) Uani d . 1 . . C
H9B1 .9319 .692 .0106 .084 Uiso calc R 1 . . H
H9B2 .9195 .5488 .0363 .084 Uiso calc R 1 . . H
C10B .87574(19) .6409(2) .15656(11) .0617(5) Uani d . 1 . . C
H10C .8282 .6721 .1874 .074 Uiso calc R 1 . . H
H10D .8861 .5475 .1609 .074 Uiso calc R 1 . . H
C51B .95988(15) .96878(17) .26066(9) .0468(4) Uani d . 1 . . C
C52B .90520(17) .9903(2) .31505(11) .0598(5) Uani d . 1 . . C
H52B .8264 .975 .3106 .072 Uiso calc R 1 . . H
C53B .9650(2) 1.0333(2) .37471(11) .0655(5) Uani d . 1 . . C
H53B .9276 1.0456 .4106 .079 Uiso calc R 1 . . H
C54B 1.08210(18) 1.05827(19) .38092(10) .0560(5) Uani d . 1 . . C
C55B 1.13855(17) 1.03884(19) .32838(10) .0536(4) Uani d . 1 . . C
H55B 1.217 1.0562 .333 .064 Uiso calc R 1 . . H
C56B 1.07809(15) .99349(17) .26885(9) .0469(4) Uani d . 1 . . C
H56B 1.1167 .9791 .2336 .056 Uiso calc R 1 . . H

loop_
_atom_site_aniso_label
_atom_site_aniso_U_11
_atom_site_aniso_U_22
_atom_site_aniso_U_33
_atom_site_aniso_U_12
_atom_site_aniso_U_13
_atom_site_aniso_U_23
Cl1 .0890(4) .0842(4) .0601(3) -.0167(3) -.0045(3) .0004(3)
C1A .0493(10) .0671(12) .0410(9) -.0107(9) -.0002(7) .0007(8)
C2A .0469(10) .0706(12) .0390(8) .0064(9) .0059(7) .0127(8)
O3A .0430(7) .1011(12) .0568(8) .0150(7) -.0010(6) -.0025(8)
N4A .0442(9) .0828(12) .0559(9) .0102(8) .0061(7) .0009(8)
C5A .0422(9) .0510(10) .0507(10) .0059(7) .0110(7) .0103(8)
C6A .0431(9) .0471(9) .0444(9) -.0006(7) .0097(7) .0080(7)
C7A .0433(9) .0477(9) .0441(9) .0022(7) .0006(7) .0051(7)
C8A .0515(11) .0594(11) .0611(11) .0044(9) .0094(9) -.0055(9)
C9A .0671(13) .0684(13) .0460(10) .0031(10) .0066(9) -.0037(9)
C10A .0583(11) .0518(10) .0448(9) -.0096(8) .0040(8) .0085(8)
C51A .0468(9) .0430(9) .0517(10) .0042(7) .0113(8) .0071(7)
C52A .0466(10) .0738(13) .0572(11) -.0019(9) .0150(8) .0018(10)
C53A .0636(12) .0794(14) .0526(11) -.0025(11) .0179(9) .0000(10)
C54A .0616(11) .0498(10) .0524(10) -.0016(8) .0025(9) .0062(8)
C55A .0459(10) .0496(10) .0733(13) -.0011(8) .0058(9) .0034(9)
C56A .0464(10) .0494(10) .0639(11) .0016(8) .0159(8) .0007(8)
Cl2 .0954(5) .0990(5) .0599(3) -.0053(4) .0049(3) -.0191(3)
C1B .0476(10) .0624(12) .0637(12) -.0105(9) -.0023(9) -.0021(9)
C2B .0450(10) .0606(11) .0552(10) -.0016(8) -.0055(8) .0102(9)
O3B .0400(7) .0825(10) .0885(11) .0098(7) -.0142(7) -.0068(8)
N4B .0401(8) .0713(11) .0855(13) .0057(8) .0006(8) -.0054(10)
C5B .0381(8) .0456(9) .0605(11) .0018(7) .0054(8) .0085(8)
C6B .0380(8) .0518(10) .0452(9) -.0045(7) .0015(7) .0099(7)
C7B .0458(9) .0545(10) .0474(9) .0069(8) -.0009(7) .0051(8)
C8B .0527(11) .0785(14) .0642(12) .0074(10) .0038(9) -.0122(11)
C9B .0636(13) .0854(16) .0591(12) -.0017(11) .0026(10) -.0119(11)
C10B .0676(13) .0503(11) .0668(12) -.0079(9) .0112(10) .0092(9)
C51B .0420(9) .0415(8) .0570(10) .0036(7) .0090(7) .0064(8)
C52B .0433(10) .0668(12) .0719(13) .0027(9) .0171(9) -.0012(10)
C53B .0681(13) .0705(13) .0629(12) .0057(11) .0256(10) -.0056(10)
C54B .0625(12) .0505(10) .0544(10) .0039(9) .0088(9) -.0019(8)
C55B .0466(10) .0539(10) .0594(11) -.0002(8) .0070(8) .0016(9)
C56B .0424(9) .0475(9) .0518(9) .0009(7) .0109(7) .0034(7)

loop_
_atom_type_symbol
_atom_type_description
_atom_type_scat_dispersion_real
_atom_type_scat_dispersion_imag
_atom_type_scat_source
C C .018 .009 'International Tables Vol C Tables 4.2.6.8 and 6.1.1.4'
H H 0 0 'International Tables Vol C Tables 4.2.6.8 and 6.1.1.4'
N N .031 .018 'International Tables Vol C Tables 4.2.6.8 and 6.1.1.4'
O O .049 .032 'International Tables Vol C Tables 4.2.6.8 and 6.1.1.4'
Cl Cl .364 .702 'International Tables Vol C Tables 4.2.6.8 and 6.1.1.4'

loop_
_geom_angle_atom_site_label_1
_geom_angle_atom_site_label_2
_geom_angle_atom_site_label_3
_geom_angle_site_symmetry_1
_geom_angle_site_symmetry_3
_geom_angle
C2A C1A C9A . . 107.27(16)
C2A C1A C10A . . 101.89(15)
C9A C1A C10A . . 102.08(16)
C2A C1A H1A . . 114.7
C9A C1A H1A . . 114.7
C10A C1A H1A . . 114.7
O3A C2A C1A . . 111.88(16)
O3A C2A C6A . . 105.17(15)
C1A C2A C6A . . 103.63(14)
O3A C2A H2A . . 111.9
C1A C2A H2A . . 111.9
C6A C2A H2A . . 111.9
N4A O3A C2A . . 109.81(13)
C5A N4A O3A . . 109.75(16)
N4A C5A C51A . . 120.12(17)
N4A C5A C6A . . 114.71(17)
C51A C5A C6A . . 125.10(16)
C5A C6A C7A . . 114.30(14)
C5A C6A C2A . . 100.56(14)
C7A C6A C2A . . 102.81(15)
C5A C6A H6A . . 112.7
C7A C6A H6A . . 112.7
C2A C6A H6A . . 112.7
C10A C7A C8A . . 101.52(15)
C10A C7A C6A . . 101.42(14)
C8A C7A C6A . . 108.17(15)
C10A C7A H7A . . 114.7
C8A C7A H7A . . 114.7
C6A C7A H7A . . 114.7
C7A C8A C9A . . 103.01(16)
C7A C8A H8A1 . . 111.2
C9A C8A H8A1 . . 111.2
C7A C8A H8A2 . . 111.2
C9A C8A H8A2 . . 111.2
H8A1 C8A H8A2 . . 109.1
C1A C9A C8A . . 103.12(15)
C1A C9A H9A1 . . 111.1
C8A C9A H9A1 . . 111.1
C1A C9A H9A2 . . 111.1
C8A C9A H9A2 . . 111.1
H9A1 C9A H9A2 . . 109.1
C1A C10A C7A . . 94.31(14)
C1A C10A H10A . . 112.9
C7A C10A H10A . . 112.9
C1A C10A H10B . . 112.9
C7A C10A H10B . . 112.9
H10A C10A H10B . . 110.3
C56A C51A C52A . . 117.98(18)
C56A C51A C5A . . 120.79(17)
C52A C51A C5A . . 121.24(17)
C53A C52A C51A . . 121.52(19)
C53A C52A H52A . . 119.2
C51A C52A H52A . . 119.2
C52A C53A C54A . . 119.32(19)
C52A C53A H53A . . 120.3
C54A C53A H53A . . 120.3
C55A C54A C53A . . 120.55(19)
C55A C54A Cl1 . . 120.39(16)
C53A C54A Cl1 . . 119.06(16)
C54A C55A C56A . . 119.69(18)
C54A C55A H55A . . 120.2
C56A C55A H55A . . 120.2
C55A C56A C51A . . 120.93(18)
C55A C56A H56A . . 119.5
C51A C56A H56A . . 119.5
C2B C1B C10B . . 101.26(16)
C2B C1B C9B . . 108.02(18)
C10B C1B C9B . . 102.00(18)
C2B C1B H1B . . 114.7
C10B C1B H1B . . 114.7
C9B C1B H1B . . 114.7
O3B C2B C1B . . 112.00(17)
O3B C2B C6B . . 105.54(16)
C1B C2B C6B . . 103.92(15)
O3B C2B H2B . . 111.7
C1B C2B H2B . . 111.7
C6B C2B H2B . . 111.7
N4B O3B C2B . . 109.80(13)
C5B N4B O3B . . 109.56(17)
N4B C5B C51B . . 119.46(18)
N4B C5B C6B . . 114.58(18)
C51B C5B C6B . . 125.94(15)
C5B C6B C7B . . 114.93(15)
C5B C6B C2B . . 100.50(15)
C7B C6B C2B . . 102.61(15)
C5B C6B H6B . . 112.6
C7B C6B H6B . . 112.6
C2B C6B H6B . . 112.6
C10B C7B C8B . . 101.67(17)
C10B C7B C6B . . 101.52(15)
C8B C7B C6B . . 108.15(16)
C10B C7B H7B . . 114.7
C8B C7B H7B . . 114.7
C6B C7B H7B . . 114.7
C7B C8B C9B . . 103.07(17)
C7B C8B H8B1 . . 111.1
C9B C8B H8B1 . . 111.1
C7B C8B H8B2 . . 111.1
C9B C8B H8B2 . . 111.1
H8B1 C8B H8B2 . . 109.1
C1B C9B C8B . . 103.02(17)
C1B C9B H9B1 . . 111.2
C8B C9B H9B1 . . 111.2
C1B C9B H9B2 . . 111.2
C8B C9B H9B2 . . 111.2
H9B1 C9B H9B2 . . 109.1
C7B C10B C1B . . 94.29(15)
C7B C10B H10C . . 112.9
C1B C10B H10C . . 112.9
C7B C10B H10D . . 112.9
C1B C10B H10D . . 112.9
H10C C10B H10D . . 110.3
C56B C51B C52B . . 117.77(18)
C56B C51B C5B . . 120.56(17)
C52B C51B C5B . . 121.67(17)
C53B C52B C51B . . 121.54(18)
C53B C52B H52B . . 119.2
C51B C52B H52B . . 119.2
C52B C53B C54B . . 119.20(19)
C52B C53B H53B . . 120.4
C54B C53B H53B . . 120.4
C55B C54B C53B . . 120.82(19)
C55B C54B Cl2 . . 119.81(16)
C53B C54B Cl2 . . 119.36(16)
C54B C55B C56B . . 119.60(18)
C54B C55B H55B . . 120.2
C56B C55B H55B . . 120.2
C55B C56B C51B . . 121.05(17)
C55B C56B H56B . . 119.5
C51B C56B H56B . . 119.5

loop_
_geom_bond_atom_site_label_1
_geom_bond_atom_site_label_2
_geom_bond_site_symmetry_2
_geom_bond_distance
_geom_bond_publ_flag
Cl1 C54A . 1.739(2) ?
C1A C2A . 1.523(3) ?
C1A C9A . 1.529(3) ?
C1A C10A . 1.530(2) ?
C1A H1A . .98 ?
C2A O3A . 1.455(2) ?
C2A C6A . 1.544(3) ?
C2A H2A . .98 ?
O3A N4A . 1.411(2) yes
N4A C5A . 1.279(2) yes
C5A C51A . 1.467(3) ?
C5A C6A . 1.500(3) ?
C6A C7A . 1.539(2) ?
C6A H6A . .98 ?
C7A C10A . 1.531(3) ?
C7A C8A . 1.534(3) ?
C7A H7A . .98 ?
C8A C9A . 1.552(3) ?
C8A H8A1 . .97 ?
C8A H8A2 . .97 ?
C9A H9A1 . .97 ?
C9A H9A2 . .97 ?
C10A H10A . .97 ?
C10A H10B . .97 ?
C51A C56A . 1.389(3) ?
C51A C52A . 1.397(3) ?
C52A C53A . 1.368(3) ?
C52A H52A . .93 ?
C53A C54A . 1.390(3) ?
C53A H53A . .93 ?
C54A C55A . 1.372(3) ?
C55A C56A . 1.386(3) ?
C55A H55A . .93 ?
C56A H56A . .93 ?
Cl2 C54B . 1.740(2) ?
C1B C2B . 1.519(3) ?
C1B C10B . 1.532(3) ?
C1B C9B . 1.533(3) ?
C1B H1B . .98 ?
C2B O3B . 1.447(3) ?
C2B C6B . 1.541(2) ?
C2B H2B . .98 ?
O3B N4B . 1.413(2) yes
N4B C5B . 1.283(2) yes
C5B C51B . 1.464(3) ?
C5B C6B . 1.499(3) ?
C6B C7B . 1.539(3) ?
C6B H6B . .98 ?
C7B C10B . 1.528(3) ?
C7B C8B . 1.533(3) ?
C7B H7B . .98 ?
C8B C9B . 1.551(3) ?
C8B H8B1 . .97 ?
C8B H8B2 . .97 ?
C9B H9B1 . .97 ?
C9B H9B2 . .97 ?
C10B H10C . .97 ?
C10B H10D . .97 ?
C51B C56B . 1.396(2) ?
C51B C52B . 1.399(3) ?
C52B C53B . 1.370(3) ?
C52B H52B . .93 ?
C53B C54B . 1.387(3) ?
C53B H53B . .93 ?
C54B C55B . 1.375(3) ?
C55B C56B . 1.379(3) ?
C55B H55B . .93 ?
C56B H56B . .93 ?

loop_
_geom_torsion_atom_site_label_1
_geom_torsion_atom_site_label_2
_geom_torsion_atom_site_label_3
_geom_torsion_atom_site_label_4
_geom_torsion_site_symmetry_1
_geom_torsion_site_symmetry_2
_geom_torsion_site_symmetry_3
_geom_torsion_site_symmetry_4
_geom_torsion
_geom_torsion_publ_flag
C9A C1A C2A O3A . . . . -175.03(14) ?
C10A C1A C2A O3A . . . . 78.14(18) ?
C9A C1A C2A C6A . . . . 72.16(17) ?
C10A C1A C2A C6A . . . . -34.66(18) ?
C1A C2A O3A N4A . . . . -111.37(18) ?
C6A C2A O3A N4A . . . . .5(2) ?
C2A O3A N4A C5A . . . . -.7(2) ?
O3A N4A C5A C51A . . . . 177.83(16) ?
O3A N4A C5A C6A . . . . .7(2) ?
N4A C5A C6A C7A . . . . 109.02(19) ?
C51A C5A C6A C7A . . . . -68.0(2) ?
N4A C5A C6A C2A . . . . -.3(2) ?
C51A C5A C6A C2A . . . . -177.35(16) ?
O3A C2A C6A C5A . . . . -.10(18) ?
C1A C2A C6A C5A . . . . 117.49(15) ?
O3A C2A C6A C7A . . . . -118.25(16) ?
C1A C2A C6A C7A . . . . -.66(17) ?
C5A C6A C7A C10A . . . . -72.32(18) ?
C2A C6A C7A C10A . . . . 35.66(16) ?
C5A C6A C7A C8A . . . . -178.63(15) ?
C2A C6A C7A C8A . . . . -70.64(17) ?
C10A C7A C8A C9A . . . . -35.93(19) ?
C6A C7A C8A C9A . . . . 70.30(19) ?
C2A C1A C9A C8A . . . . -72.28(19) ?
C10A C1A C9A C8A . . . . 34.4(2) ?
C7A C8A C9A C1A . . . . 1.0(2) ?
C2A C1A C10A C7A . . . . 55.42(17) ?
C9A C1A C10A C7A . . . . -55.39(18) ?
C8A C7A C10A C1A . . . . 55.82(17) ?
C6A C7A C10A C1A . . . . -55.64(17) ?
N4A C5A C51A C56A . . . . 166.79(18) ?
C6A C5A C51A C56A . . . . -16.4(3) yes
N4A C5A C51A C52A . . . . -12.8(3) yes
C6A C5A C51A C52A . . . . 164.09(18) ?
C56A C51A C52A C53A . . . . 1.1(3) ?
C5A C51A C52A C53A . . . . -179.3(2) ?
C51A C52A C53A C54A . . . . -.3(3) ?
C52A C53A C54A C55A . . . . -.8(3) ?
C52A C53A C54A Cl1 . . . . 178.93(17) ?
C53A C54A C55A C56A . . . . .9(3) ?
Cl1 C54A C55A C56A . . . . -178.78(15) ?
C54A C55A C56A C51A . . . . .0(3) ?
C52A C51A C56A C55A . . . . -1.0(3) ?
C5A C51A C56A C55A . . . . 179.44(16) ?
C10B C1B C2B O3B . . . . -77.62(19) ?
C9B C1B C2B O3B . . . . 175.65(16) ?
C10B C1B C2B C6B . . . . 35.8(2) ?
C9B C1B C2B C6B . . . . -70.9(2) ?
C1B C2B O3B N4B . . . . 113.62(18) ?
C6B C2B O3B N4B . . . . 1.2(2) ?
C2B O3B N4B C5B . . . . -.4(2) ?
O3B N4B C5B C51B . . . . -179.20(16) ?
O3B N4B C5B C6B . . . . -.6(2) ?
N4B C5B C6B C7B . . . . -108.04(19) ?
C51B C5B C6B C7B . . . . 70.4(2) ?
N4B C5B C6B C2B . . . . 1.3(2) ?
C51B C5B C6B C2B . . . . 179.76(17) ?
O3B C2B C6B C5B . . . . -1.39(19) ?
C1B C2B C6B C5B . . . . -119.39(17) ?
O3B C2B C6B C7B . . . . 117.34(16) ?
C1B C2B C6B C7B . . . . -.7(2) ?
C5B C6B C7B C10B . . . . 73.19(19) ?
C2B C6B C7B C10B . . . . -34.86(18) ?
C5B C6B C7B C8B . . . . 179.69(15) ?
C2B C6B C7B C8B . . . . 71.64(18) ?
C10B C7B C8B C9B . . . . 36.0(2) ?
C6B C7B C8B C9B . . . . -70.4(2) ?
C2B C1B C9B C8B . . . . 71.9(2) ?
C10B C1B C9B C8B . . . . -34.4(2) ?
C7B C8B C9B C1B . . . . -.9(2) ?
C8B C7B C10B C1B . . . . -55.85(18) ?
C6B C7B C10B C1B . . . . 55.66(18) ?
C2B C1B C10B C7B . . . . -56.06(18) ?
C9B C1B C10B C7B . . . . 55.34(19) ?
N4B C5B C51B C56B . . . . -159.29(18) ?
C6B C5B C51B C56B . . . . 22.3(3) yes
N4B C5B C51B C52B . . . . 20.6(3) yes
C6B C5B C51B C52B . . . . -157.76(18) ?
C56B C51B C52B C53B . . . . -.4(3) ?
C5B C51B C52B C53B . . . . 179.62(19) ?
C51B C52B C53B C54B . . . . 1.2(3) ?
C52B C53B C54B C55B . . . . -.8(3) ?
C52B C53B C54B Cl2 . . . . 179.69(17) ?
C53B C54B C55B C56B . . . . -.3(3) ?
Cl2 C54B C55B C56B . . . . 179.24(15) ?
C54B C55B C56B C51B . . . . 1.0(3) ?
C52B C51B C56B C55B . . . . -.7(3) ?
C5B C51B C56B C55B . . . . 179.28(16) ?
